data_1535851
loop_
_publ_author_name
'Irran, E.'
'Juergens, B.'
'Schnick, W.'

_publ_section_title
;
 Trimerization of alkali dicyanamides M (N (C N)2) and formation of
 tricyanomelaminates M3 (C6 N9) (M= K, Rb) in the melt: Crystal structure
 determination of three polymorphs of K (N (C N)2), two of Rb (N (C N)2),
 and one of K3 (C6 N9) and Rb3 (C6 N9) from X-ray powder diffractometry
;
_journal_name_full 'Chemistry - A European Journal'
_journal_page_first 5372
_journal_page_last 5381
_journal_volume 7
_journal_year 2001
_chemical_formula_sum 'C2 N3 Rb'
_chemical_name_systematic 'Rb (N (C N)2)'
_space_group_IT_number 15
_symmetry_space_group_name_Hall '-C 2yc'
_symmetry_space_group_name_H-M 'C 1 2/c 1'
_cell_angle_alpha 90
_cell_angle_beta 116.8963
_cell_angle_gamma 90
_cell_formula_units_Z 16
_cell_length_a 13.8156
_cell_length_b 10.00018
_cell_length_c 14.43275
_cell_volume 1778.309
_citation_journal_id_ASTM CEUJED
_cod_data_source_file Irran_CEUJED_2001_262.cif
_cod_data_source_block C2N3Rb1
_cod_original_formula_sum 'C2 N3 Rb1'
_cod_database_code 1535851

loop_
_symmetry_equiv_pos_as_xyz
x,y,z
-x,y,-z+1/2
-x,-y,-z
x,-y,z-1/2
x+1/2,y+1/2,z
-x+1/2,y+1/2,-z+1/2
-x+1/2,-y+1/2,-z
x+1/2,-y+1/2,z-1/2

loop_
_atom_site_label
_atom_site_type_symbol
_atom_site_fract_x
_atom_site_fract_y
_atom_site_fract_z
_atom_site_occupancy
_atom_site_U_iso_or_equiv
Rb1 Rb+1 0.16541 0.00778 0.37091 1 0.0
Rb2 Rb+1 0.51896 0.18162 0.08564 1 0.0
C2 C+2 0.2612 0.1532 0.1247 1 0.0
C4 C+2 0.1505 0.3656 0.2261 1 0.0
N3 N-1 0.3491 0.2008 0.1664 1 0.0
N1 N-1 0.0604 -0.0135 0.1415 1 0.0
C1 C+2 0.1118 0.0457 0.1089 1 0.0
N4 N-1 0.1391 0.3688 0.4553 1 0.0
N6 N-1 0.1393 0.424 0.152 1 0.0
N2 N-1 0.1653 0.108 0.0633 1 0.0
C3 C+2 0.1407 0.3325 0.3814 1 0.0
N5 N-1 0.1654 0.3016 0.3066 1 0.0
